data_7225369
loop_
_publ_author_name
'Hu, Tuo-Ping'
'Xue, Zhi-Jia'
'Zheng, Bao-Hua'
'Wang, Xiao-Qing'
'Hao, Xue-Na'
'Song, You'

_publ_section_title
;
 Two novel nickel(ii) and cobalt(ii) metal--organic frameworks based on a
 rigid aromatic multicarboxylate ligand: syntheses, structural
 characterization and magnetic properties
;
_journal_issue 28
_journal_name_full CrystEngComm
_journal_page_first 5386
_journal_paper_doi 10.1039/C6CE00674D
_journal_volume 18
_journal_year 2016
_chemical_formula_sum 'C56 H46 Co3 O25'
_chemical_formula_weight 1295.72
_space_group_crystal_system monoclinic
_space_group_IT_number 15
_space_group_name_Hall '-C 2yc'
_space_group_name_H-M_alt 'C 1 2/c 1'
_symmetry_space_group_name_Hall '-C 2yc'
_symmetry_space_group_name_H-M 'C 1 2/c 1'
_atom_sites_solution_hydrogens mixed
_audit_creation_method SHELXL-2014/7
_audit_update_record
;
2016-05-16 deposited with the CCDC.
2016-05-30 downloaded from the CCDC.
;
_cell_angle_alpha 90
_cell_angle_beta 91.435(4)
_cell_angle_gamma 90
_cell_formula_units_Z 4
_cell_length_a 13.8441(6)
_cell_length_b 17.6855(7)
_cell_length_c 21.1859(8)
_cell_measurement_reflns_used 1852
_cell_measurement_temperature 293(2)
_cell_measurement_theta_max 25
_cell_measurement_theta_min 2.93
_cell_volume 5185.5(4)
_computing_structure_refinement 'SHELXL-2014/7 (Sheldrick, 2014)'
_diffrn_ambient_temperature 293(2)
_diffrn_measured_fraction_theta_full 0.998
_diffrn_measured_fraction_theta_max 0.998
_diffrn_measurement_device_type 'SuperNova, Dual, Cu at zero, Eos'
_diffrn_radiation_type MoK\a
_diffrn_radiation_wavelength 0.710
_diffrn_reflns_av_R_equivalents 0.0745
_diffrn_reflns_av_unetI/netI 0.1056
_diffrn_reflns_Laue_measured_fraction_full 0.998
_diffrn_reflns_Laue_measured_fraction_max 0.998
_diffrn_reflns_limit_h_max 16
_diffrn_reflns_limit_h_min -13
_diffrn_reflns_limit_k_max 20
_diffrn_reflns_limit_k_min -21
_diffrn_reflns_limit_l_max 25
_diffrn_reflns_limit_l_min -25
_diffrn_reflns_number 12949
_diffrn_reflns_point_group_measured_fraction_full 0.998
_diffrn_reflns_point_group_measured_fraction_max 0.998
_diffrn_reflns_theta_full 24.999
_diffrn_reflns_theta_max 24.999
_diffrn_reflns_theta_min 2.941
_exptl_absorpt_coefficient_mu 1.043
_exptl_absorpt_correction_type none
_exptl_crystal_colour pink
_exptl_crystal_density_diffrn 1.660
_exptl_crystal_description block
_exptl_crystal_F_000 2652
_exptl_crystal_size_max 0.130
_exptl_crystal_size_mid 0.120
_exptl_crystal_size_min 0.100
_refine_diff_density_max 0.624
_refine_diff_density_min -0.438
_refine_diff_density_rms 0.090
_refine_ls_extinction_method none
_refine_ls_goodness_of_fit_ref 1.017
_refine_ls_hydrogen_treatment mixed
_refine_ls_matrix_type full
_refine_ls_number_parameters 389
_refine_ls_number_reflns 4576
_refine_ls_number_restraints 14
_refine_ls_restrained_S_all 1.017
_refine_ls_R_factor_all 0.1039
_refine_ls_R_factor_gt 0.0566
_refine_ls_shift/su_max 0.001
_refine_ls_shift/su_mean 0.000
_refine_ls_structure_factor_coef Fsqd
_refine_ls_weighting_details 'w=1/[\s^2^(Fo^2^)+(0.0428P)^2^] where P=(Fo^2^+2Fc^2^)/3'
_refine_ls_weighting_scheme calc
_refine_ls_wR_factor_gt 0.1050
_refine_ls_wR_factor_ref 0.1245
_reflns_Friedel_coverage 0.000
_reflns_number_gt 2941
_reflns_number_total 4576
_reflns_threshold_expression 'I > 2\s(I)'
_cod_data_source_file c6ce00674d2.cif
_cod_data_source_block p
_cod_depositor_comments 'Adding full bibliography for 7225368--7225369.cif.'
_cod_database_code 7225369
_shelx_shelxl_version_number 2014/7
_shelx_space_group_comment
;
The symmetry employed for this shelxl refinement is uniquely defined
by the following loop, which should always be used as a source of
symmetry information in preference to the above space-group names.
They are only intended as comments.
;
_shelx_estimated_absorpt_t_min 0.876
_shelx_estimated_absorpt_t_max 0.903

loop_
_space_group_symop_operation_xyz
'x, y, z'
'-x, y, -z+1/2'
'x+1/2, y+1/2, z'
'-x+1/2, y+1/2, -z+1/2'
'-x, -y, -z'
'x, -y, z-1/2'
'-x+1/2, -y+1/2, -z'
'x+1/2, -y+1/2, z-1/2'

loop_
_atom_site_label
_atom_site_type_symbol
_atom_site_fract_x
_atom_site_fract_y
_atom_site_fract_z
_atom_site_U_iso_or_equiv
_atom_site_adp_type
_atom_site_occupancy
_atom_site_site_symmetry_order
_atom_site_calc_flag
_atom_site_refinement_flags_posn
_atom_site_refinement_flags_adp
_atom_site_refinement_flags_occupancy
_atom_site_disorder_assembly
_atom_site_disorder_group
Co1 Co 0.75361(5) 0.17157(4) 0.75653(3) 0.0237(2) Uani 1 1 d . . . . .
Co2 Co 0.5000 0.13851(5) 0.7500 0.0223(2) Uani 1 2 d S T P . .
O1 O 0.6965(3) 0.2562(2) 0.70415(16) 0.0431(10) Uani 1 1 d . . . . .
O1W O 0.8855(3) 0.1817(2) 0.70593(15) 0.0464(10) Uani 1 1 d D . . . .
H1WA H 0.873(4) 0.169(4) 0.6697(13) 0.070 Uiso 1 1 d D U . . .
H1WB H 0.9216(15) 0.174(4) 0.7340(17) 0.070 Uiso 1 1 d D U . . .
O2 O 0.5429(2) 0.2210(2) 0.68921(14) 0.0342(9) Uani 1 1 d . . . . .
O2W O 0.6268(2) 0.14309(18) 0.80924(12) 0.0228(7) Uani 1 1 d . . . . .
H2WA H 0.6366 0.0944 0.8295 0.034 Uiso 1 1 d R U . . .
H2WB H 0.6179 0.1806 0.8420 0.034 Uiso 1 1 d R U . . .
O3 O 0.7894(2) 0.5258(2) 0.64495(15) 0.0382(9) Uani 1 1 d . . . . .
O4 O 0.6716(2) 0.58698(19) 0.69273(13) 0.0293(8) Uani 1 1 d D . . . .
O6 O 0.4322(2) 0.95071(18) 0.29968(13) 0.0276(8) Uani 1 1 d . . . . .
O5 O 0.2799(2) 0.9101(2) 0.31229(13) 0.0311(8) Uani 1 1 d . . . . .
O8 O 0.1942(3) 1.2576(2) 0.39567(14) 0.0375(9) Uani 1 1 d . . . . .
O7 O 0.2999(2) 1.24435(19) 0.31872(14) 0.0341(9) Uani 1 1 d . . . . .
C1 C 0.6105(4) 0.2667(3) 0.6847(2) 0.0277(12) Uani 1 1 d . . . . .
C2 C 0.5886(3) 0.3421(3) 0.6550(2) 0.0269(12) Uani 1 1 d . . . . .
C3 C 0.6545(4) 0.4012(3) 0.6606(2) 0.0283(12) Uani 1 1 d . . . . .
H3 H 0.7150 0.3921 0.6790 0.034 Uiso 1 1 calc R U . . .
C4 C 0.6321(3) 0.4734(3) 0.63929(19) 0.0251(11) Uani 1 1 d . . . . .
C5 C 0.5436(3) 0.4874(3) 0.60712(19) 0.0273(12) Uani 1 1 d . . . . .
C6 C 0.4804(4) 0.4267(3) 0.5998(2) 0.0352(13) Uani 1 1 d . . . . .
H6 H 0.4223 0.4339 0.5776 0.042 Uiso 1 1 calc R U . . .
C7 C 0.7032(4) 0.5340(3) 0.6598(2) 0.0236(11) Uani 1 1 d . . . . .
C8 C 0.5159(3) 0.5633(3) 0.58242(19) 0.0273(12) Uani 1 1 d . . . . .
C9 C 0.4188(4) 0.5854(3) 0.5796(2) 0.0369(13) Uani 1 1 d . . . . .
H9 H 0.3718 0.5516 0.5925 0.044 Uiso 1 1 calc R U . . .
C10 C 0.3908(4) 0.6567(3) 0.5581(2) 0.0362(13) Uani 1 1 d . . . . .
H10 H 0.3257 0.6697 0.5574 0.043 Uiso 1 1 calc R U . . .
C11 C 0.4580(4) 0.7086(3) 0.53775(19) 0.0275(12) Uani 1 1 d . . . . .
C12 C 0.5544(4) 0.6857(3) 0.5389(2) 0.0355(13) Uani 1 1 d . . . . .
H12 H 0.6011 0.7188 0.5245 0.043 Uiso 1 1 calc R U . . .
C13 C 0.5825(4) 0.6155(3) 0.5607(2) 0.0316(13) Uani 1 1 d . . . . .
H13 H 0.6476 0.6026 0.5609 0.038 Uiso 1 1 calc R U . . .
C14 C 0.4289(4) 0.7845(3) 0.51454(19) 0.0292(12) Uani 1 1 d . . . . .
C15 C 0.3490(4) 0.8225(3) 0.5381(2) 0.0334(13) Uani 1 1 d . . . . .
H15 H 0.3138 0.8006 0.5702 0.040 Uiso 1 1 calc R U . . .
C16 C 0.3214(4) 0.8924(3) 0.5141(2) 0.0328(13) Uani 1 1 d . . . . .
H16 H 0.2688 0.9173 0.5311 0.039 Uiso 1 1 calc R U . . .
C17 C 0.3710(3) 0.9263(3) 0.46522(19) 0.0266(12) Uani 1 1 d . . . . .
C18 C 0.4511(4) 0.8894(3) 0.4434(2) 0.0338(13) Uani 1 1 d . . . . .
H18 H 0.4867 0.9116 0.4117 0.041 Uiso 1 1 calc R U . . .
C19 C 0.4798(4) 0.8199(3) 0.4676(2) 0.0337(13) Uani 1 1 d . . . . .
H19 H 0.5344 0.7966 0.4519 0.040 Uiso 1 1 calc R U . . .
C20 C 0.3392(3) 1.0003(3) 0.43889(19) 0.0250(11) Uani 1 1 d . . . . .
C22 C 0.3154(3) 1.0591(3) 0.4788(2) 0.0278(12) Uani 1 1 d . . . . .
H21 H 0.3185 1.0509 0.5221 0.033 Uiso 1 1 calc R U . . .
C26 C 0.2870(3) 1.1296(3) 0.4567(2) 0.0293(12) Uani 1 1 d . . . . .
H22 H 0.2691 1.1670 0.4850 0.035 Uiso 1 1 calc R U . . .
C25 C 0.2852(3) 1.1447(3) 0.39231(19) 0.0246(11) Uani 1 1 d . . . . .
C24 C 0.3088(3) 1.0862(3) 0.35150(19) 0.0241(11) Uani 1 1 d . . . . .
H24 H 0.3083 1.0956 0.3083 0.029 Uiso 1 1 calc R U . . .
C23 C 0.3332(3) 1.0141(3) 0.37293(18) 0.0221(11) Uani 1 1 d . . . . .
C27 C 0.2567(4) 1.2220(3) 0.3680(2) 0.0271(12) Uani 1 1 d . . . . .
C21 C 0.3499(4) 0.9525(3) 0.32488(19) 0.0245(11) Uani 1 1 d . . . . .
C1A C 0.5010(4) 0.3560(3) 0.6243(2) 0.0366(13) Uani 1 1 d . . . . .
H49 H 0.4556 0.3174 0.6202 0.044 Uiso 1 1 calc R U . . .
O3W O 0.5000 0.5485(3) 0.7500 0.101(3) Uani 1 2 d DGS T P . .
H3WA H 0.5053 0.5647 0.7125 0.152 Uiso 0.5 1 d DG U P . .
H3WB H 0.5559 0.5426 0.7667 0.152 Uiso 0.5 1 d DG U P . .
O4W O 1.0090(3) 0.2958(3) 0.6895(3) 0.112(2) Uani 1 1 d DG . . . .
H4WA H 0.9623 0.3228 0.7017 0.167 Uiso 1 1 d DG U . . .
H4WB H 1.0381 0.3188 0.6603 0.167 Uiso 1 1 d DG U . . .
O5W O 0.9542(3) 0.4357(3) 0.6430(3) 0.080(4) Uani 0.5 1 d DG . P A 1
O6W O 0.93958(17) 0.4271(2) 0.6813(3) 0.089(4) Uani 0.5 1 d G . P B 2

loop_
_atom_site_aniso_label
_atom_site_aniso_U_11
_atom_site_aniso_U_22
_atom_site_aniso_U_33
_atom_site_aniso_U_23
_atom_site_aniso_U_13
_atom_site_aniso_U_12
Co1 0.0277(4) 0.0122(4) 0.0311(3) -0.0001(3) -0.0014(3) -0.0004(3)
Co2 0.0254(5) 0.0106(5) 0.0308(5) 0.000 -0.0013(4) 0.000
O1 0.039(2) 0.022(2) 0.067(2) 0.0182(18) -0.0157(19) -0.0036(18)
O1W 0.047(2) 0.054(3) 0.0388(19) -0.001(2) 0.0054(18) -0.002(2)
O2 0.035(2) 0.019(2) 0.0485(19) 0.0104(16) -0.0044(16) -0.0064(18)
O2W 0.0250(18) 0.0144(19) 0.0291(15) -0.0023(14) -0.0020(13) 0.0008(15)
O3 0.025(2) 0.024(2) 0.065(2) -0.0141(18) 0.0057(17) -0.0011(17)
O4 0.0293(19) 0.021(2) 0.0376(17) -0.0100(16) 0.0027(15) -0.0009(17)
O6 0.035(2) 0.013(2) 0.0345(16) -0.0052(14) 0.0026(15) 0.0005(16)
O5 0.031(2) 0.023(2) 0.0395(17) -0.0080(16) 0.0023(15) -0.0036(18)
O8 0.044(2) 0.024(2) 0.0447(19) 0.0048(17) 0.0106(17) 0.0148(19)
O7 0.043(2) 0.022(2) 0.0380(17) 0.0105(16) 0.0094(16) 0.0082(17)
C1 0.035(3) 0.014(3) 0.034(2) -0.001(2) -0.007(2) 0.000(3)
C2 0.028(3) 0.016(3) 0.036(2) 0.008(2) -0.006(2) 0.001(2)
C3 0.028(3) 0.014(3) 0.042(3) 0.005(2) -0.011(2) -0.003(2)
C4 0.029(3) 0.015(3) 0.031(2) -0.002(2) -0.005(2) -0.002(2)
C5 0.031(3) 0.016(3) 0.034(2) 0.005(2) -0.007(2) -0.001(2)
C6 0.037(3) 0.020(3) 0.048(3) 0.003(2) -0.023(2) -0.001(3)
C7 0.028(3) 0.014(3) 0.030(2) 0.006(2) -0.002(2) -0.004(2)
C8 0.031(3) 0.018(3) 0.032(2) 0.006(2) -0.007(2) 0.002(2)
C9 0.031(3) 0.023(3) 0.056(3) 0.011(3) -0.005(2) -0.008(3)
C10 0.027(3) 0.023(3) 0.058(3) 0.011(3) -0.010(2) 0.008(2)
C11 0.034(3) 0.018(3) 0.030(2) 0.002(2) -0.003(2) 0.002(2)
C12 0.038(3) 0.023(3) 0.045(3) 0.015(3) 0.002(2) -0.001(3)
C13 0.036(3) 0.022(3) 0.037(3) 0.008(2) -0.003(2) 0.003(3)
C14 0.038(3) 0.021(3) 0.028(2) 0.006(2) -0.007(2) 0.005(3)
C15 0.042(3) 0.023(3) 0.035(3) 0.006(2) 0.005(2) 0.004(3)
C16 0.043(3) 0.020(3) 0.036(3) 0.005(2) 0.006(2) 0.007(3)
C17 0.033(3) 0.017(3) 0.030(2) 0.002(2) -0.003(2) 0.006(2)
C18 0.047(4) 0.023(3) 0.031(2) 0.010(2) -0.002(2) 0.004(3)
C19 0.044(3) 0.018(3) 0.039(3) 0.002(2) 0.001(2) 0.008(3)
C20 0.025(3) 0.020(3) 0.029(2) -0.001(2) -0.001(2) 0.001(2)
C22 0.038(3) 0.021(3) 0.025(2) 0.006(2) 0.002(2) 0.003(2)
C26 0.038(3) 0.015(3) 0.036(3) -0.003(2) 0.005(2) 0.003(2)
C25 0.027(3) 0.013(3) 0.034(2) 0.006(2) 0.001(2) -0.003(2)
C24 0.035(3) 0.013(3) 0.024(2) 0.003(2) 0.000(2) -0.001(2)
C23 0.023(3) 0.014(3) 0.029(2) -0.001(2) -0.0028(19) -0.001(2)
C27 0.029(3) 0.015(3) 0.036(3) 0.001(2) -0.002(2) 0.001(2)
C21 0.032(3) 0.017(3) 0.024(2) 0.005(2) -0.001(2) 0.004(3)
C1A 0.035(3) 0.020(3) 0.054(3) 0.005(3) -0.011(2) -0.007(3)
O3W 0.073(5) 0.138(8) 0.094(5) 0.000 0.029(4) 0.000
O4W 0.078(4) 0.073(5) 0.185(5) 0.042(4) 0.033(4) 0.005(3)
O5W 0.068(7) 0.044(7) 0.127(9) -0.006(6) -0.016(6) -0.002(6)
O6W 0.069(7) 0.071(9) 0.128(10) -0.009(7) -0.006(7) -0.009(6)

loop_
_atom_type_symbol
_atom_type_description
_atom_type_scat_dispersion_real
_atom_type_scat_dispersion_imag
_atom_type_scat_source
C C 0.0033 0.0016 'International Tables Vol C Tables 4.2.6.8 and 6.1.1.4'
H H 0.0000 0.0000 'International Tables Vol C Tables 4.2.6.8 and 6.1.1.4'
Co Co 0.3494 0.9721 'International Tables Vol C Tables 4.2.6.8 and 6.1.1.4'
O O 0.0106 0.0060 'International Tables Vol C Tables 4.2.6.8 and 6.1.1.4'

loop_
_geom_angle_atom_site_label_1
_geom_angle_atom_site_label_2
_geom_angle_atom_site_label_3
_geom_angle
_geom_angle_site_symmetry_1
_geom_angle_site_symmetry_3
O1 Co1 O7 85.86(14) . 8_566
O1 Co1 O5 92.98(14) . 5_666
O7 Co1 O5 173.64(13) 8_566 5_666
O1 Co1 O4 173.53(14) . 4_646
O7 Co1 O4 92.58(13) 8_566 4_646
O5 Co1 O4 87.88(13) 5_666 4_646
O1 Co1 O1W 89.43(15) . .
O7 Co1 O1W 90.26(14) 8_566 .
O5 Co1 O1W 83.47(14) 5_666 .
O4 Co1 O1W 84.29(14) 4_646 .
O1 Co1 O2W 98.34(13) . .
O7 Co1 O2W 94.62(11) 8_566 .
O5 Co1 O2W 91.73(12) 5_666 .
O4 Co1 O2W 88.04(12) 4_646 .
O1W Co1 O2W 171.09(15) . .
O2 Co2 O2 88.9(2) 2_656 .
O2 Co2 O6 168.42(12) 2_656 5_666
O2 Co2 O6 94.53(13) . 5_666
O2 Co2 O6 94.53(13) 2_656 6_566
O2 Co2 O6 168.42(12) . 6_566
O6 Co2 O6 84.28(18) 5_666 6_566
O2 Co2 O2W 81.39(12) 2_656 .
O2 Co2 O2W 95.49(12) . .
O6 Co2 O2W 87.28(12) 5_666 .
O6 Co2 O2W 95.95(11) 6_566 .
O2 Co2 O2W 95.49(12) 2_656 2_656
O2 Co2 O2W 81.38(12) . 2_656
O6 Co2 O2W 95.95(11) 5_666 2_656
O6 Co2 O2W 87.28(12) 6_566 2_656
O2W Co2 O2W 175.65(18) . 2_656
C1 O1 Co1 130.0(3) . .
C1 O2 Co2 138.1(3) . .
Co2 O2W Co1 111.80(12) . .
C7 O4 Co1 130.0(3) . 4_656
C21 O6 Co2 129.6(3) . 5_666
C21 O5 Co1 136.0(3) . 5_666
C27 O7 Co1 126.6(3) . 8_465
O2 C1 O1 125.8(5) . .
O2 C1 C2 117.7(4) . .
O1 C1 C2 116.4(4) . .
C1A C2 C3 118.1(4) . .
C1A C2 C1 121.3(4) . .
C3 C2 C1 120.5(4) . .
C4 C3 C2 121.6(4) . .
C3 C4 C5 120.2(4) . .
C3 C4 C7 114.9(4) . .
C5 C4 C7 124.5(4) . .
C6 C5 C4 117.0(4) . .
C6 C5 C8 120.1(4) . .
C4 C5 C8 122.9(4) . .
C1A C6 C5 122.2(4) . .
O3 C7 O4 125.2(4) . .
O3 C7 C4 117.6(4) . .
O4 C7 C4 117.1(4) . .
C13 C8 C9 116.4(5) . .
C13 C8 C5 123.2(4) . .
C9 C8 C5 120.4(4) . .
C10 C9 C8 121.7(5) . .
C11 C10 C9 121.2(5) . .
C10 C11 C12 116.9(5) . .
C10 C11 C14 121.6(4) . .
C12 C11 C14 121.4(5) . .
C13 C12 C11 122.0(5) . .
C12 C13 C8 121.7(5) . .
C19 C14 C15 117.4(5) . .
C19 C14 C11 120.7(4) . .
C15 C14 C11 121.9(4) . .
C16 C15 C14 120.8(5) . .
C15 C16 C17 121.3(5) . .
C18 C17 C16 117.6(5) . .
C18 C17 C20 121.6(4) . .
C16 C17 C20 120.8(4) . .
C17 C18 C19 121.4(5) . .
C14 C19 C18 121.5(5) . .
C22 C20 C23 117.5(4) . .
C22 C20 C17 120.4(4) . .
C23 C20 C17 122.1(4) . .
C20 C22 C26 122.7(4) . .
C22 C26 C25 120.2(4) . .
C26 C25 C24 117.9(4) . .
C26 C25 C27 120.5(4) . .
C24 C25 C27 121.7(4) . .
C23 C24 C25 122.5(4) . .
C24 C23 C20 119.1(4) . .
C24 C23 C21 118.7(4) . .
C20 C23 C21 122.2(4) . .
O8 C27 O7 125.4(5) . .
O8 C27 C25 118.8(4) . .
O7 C27 C25 115.8(4) . .
O5 C21 O6 126.5(4) . .
O5 C21 C23 116.4(4) . .
O6 C21 C23 117.0(4) . .
C6 C1A C2 120.5(5) . .

loop_
_geom_bond_atom_site_label_1
_geom_bond_atom_site_label_2
_geom_bond_distance
_geom_bond_site_symmetry_2
Co1 O1 2.014(3) .
Co1 O7 2.077(3) 8_566
Co1 O5 2.096(3) 5_666
Co1 O4 2.100(3) 4_646
Co1 O1W 2.148(4) .
Co1 O2W 2.163(3) .
Co2 O2 2.045(3) 2_656
Co2 O2 2.045(3) .
Co2 O6 2.128(3) 5_666
Co2 O6 2.128(3) 6_566
Co2 O2W 2.134(3) .
Co2 O2W 2.134(3) 2_656
O1 C1 1.264(5) .
O2 C1 1.242(6) .
O3 C7 1.250(5) .
O4 C7 1.253(5) .
O4 Co1 2.100(3) 4_656
O6 C21 1.271(5) .
O6 Co2 2.128(3) 5_666
O5 C21 1.248(6) .
O5 Co1 2.096(3) 5_666
O8 C27 1.231(5) .
O7 C27 1.279(5) .
O7 Co1 2.077(3) 8_465
C1 C2 1.502(7) .
C2 C1A 1.383(6) .
C2 C3 1.390(7) .
C3 C4 1.386(7) .
C4 C5 1.410(6) .
C4 C7 1.512(7) .
C5 C6 1.391(7) .
C5 C8 1.487(7) .
C6 C1A 1.381(7) .
C8 C13 1.391(7) .
C8 C9 1.399(7) .
C9 C10 1.393(7) .
C10 C11 1.383(7) .
C11 C12 1.394(7) .
C11 C14 1.482(7) .
C12 C13 1.377(7) .
C14 C19 1.384(7) .
C14 C15 1.398(7) .
C15 C16 1.387(7) .
C16 C17 1.392(6) .
C17 C18 1.377(7) .
C17 C20 1.485(6) .
C18 C19 1.386(7) .
C20 C22 1.385(6) .
C20 C23 1.419(6) .
C22 C26 1.386(7) .
C26 C25 1.389(6) .
C25 C24 1.393(6) .
C25 C27 1.509(6) .
C24 C23 1.392(6) .
C23 C21 1.513(6) .
